data_7706029
loop_
_publ_author_name
'Yang, Yanqiu'
'Lv, Lina'
'Liu, Yunnu'
'Chen, Baihua'
'Liu, Jun'
'Li, Xingliang'
'Luo, Shunzhong'

_publ_section_title
;
 Complexes of Th(IV) with neutral O-N-N-O hybrid ligands: a thermodynamic
 and crystallographic study.
;
_journal_issue 2
_journal_name_full 'Dalton transactions (Cambridge, England : 2003)'
_journal_page_first 705
_journal_page_last 714
_journal_paper_doi 10.1039/d0dt03479g
_journal_volume 50
_journal_year 2021
_chemical_formula_sum 'C40 H44 Cl4 N8 O22 Th'
_chemical_formula_weight 1362.67
_space_group_crystal_system monoclinic
_space_group_IT_number 15
_space_group_name_Hall '-C 2yc'
_space_group_name_H-M_alt 'C 1 2/c 1'
_atom_sites_solution_hydrogens mixed
_audit_creation_method SHELXL-2018/3
_audit_update_record
;
2020-11-20 deposited with the CCDC.	2020-12-03 downloaded from the CCDC.
;
_cell_angle_alpha 90
_cell_angle_beta 93.0280(10)
_cell_angle_gamma 90
_cell_formula_units_Z 8
_cell_length_a 23.4288(10)
_cell_length_b 13.2281(5)
_cell_length_c 33.7824(13)
_cell_measurement_reflns_used 9987
_cell_measurement_temperature 296(2)
_cell_measurement_theta_max 25.66
_cell_measurement_theta_min 2.50
_cell_volume 10455.2(7)
_computing_cell_refinement 'SAINT v8.37A (Bruker, 2015)'
_computing_data_collection 'Bruker APEX3'
_computing_data_reduction 'SAINT v8.37A (Bruker, 2015)'
_computing_molecular_graphics 'Bruker SHELXTL'
_computing_publication_material 'Bruker SHELXTL'
_computing_structure_refinement 'SHELXL-2018/3 (Sheldrick, 2018)'
_computing_structure_solution 'SHELXT 2014/5 (Sheldrick, 2014)'
_diffrn_ambient_temperature 296(2)
_diffrn_measured_fraction_theta_full 0.997
_diffrn_measured_fraction_theta_max 0.997
_diffrn_measurement_device_type 'Bruker APEX-II CCD'
_diffrn_measurement_method '\f and \w scans'
_diffrn_radiation_type MoK\a
_diffrn_radiation_wavelength 0.71073
_diffrn_reflns_av_R_equivalents 0.0341
_diffrn_reflns_av_unetI/netI 0.0324
_diffrn_reflns_Laue_measured_fraction_full 0.997
_diffrn_reflns_Laue_measured_fraction_max 0.997
_diffrn_reflns_limit_h_max 27
_diffrn_reflns_limit_h_min -25
_diffrn_reflns_limit_k_max 15
_diffrn_reflns_limit_k_min -15
_diffrn_reflns_limit_l_max 40
_diffrn_reflns_limit_l_min -40
_diffrn_reflns_number 38312
_diffrn_reflns_point_group_measured_fraction_full 0.997
_diffrn_reflns_point_group_measured_fraction_max 0.997
_diffrn_reflns_theta_full 25.008
_diffrn_reflns_theta_max 25.008
_diffrn_reflns_theta_min 2.066
_exptl_absorpt_coefficient_mu 3.143
_exptl_crystal_colour colourless
_exptl_crystal_density_diffrn 1.731
_exptl_crystal_description BLOCK
_exptl_crystal_F_000 5392
_exptl_crystal_size_max 0.120
_exptl_crystal_size_mid 0.110
_exptl_crystal_size_min 0.080
_refine_diff_density_max 1.530
_refine_diff_density_min -0.684
_refine_diff_density_rms 0.089
_refine_ls_extinction_method none
_refine_ls_goodness_of_fit_ref 1.081
_refine_ls_hydrogen_treatment constr
_refine_ls_matrix_type full
_refine_ls_number_parameters 656
_refine_ls_number_reflns 9172
_refine_ls_number_restraints 115
_refine_ls_restrained_S_all 1.100
_refine_ls_R_factor_all 0.0578
_refine_ls_R_factor_gt 0.0454
_refine_ls_shift/su_max 0.002
_refine_ls_shift/su_mean 0.000
_refine_ls_structure_factor_coef Fsqd
_refine_ls_weighting_details 'w=1/[\s^2^(Fo^2^)+(0.0534P)^2^+45.2796P] where P=(Fo^2^+2Fc^2^)/3'
_refine_ls_weighting_scheme calc
_refine_ls_wR_factor_gt 0.1119
_refine_ls_wR_factor_ref 0.1186
_reflns_Friedel_coverage 0.000
_reflns_number_gt 7589
_reflns_number_total 9172
_reflns_threshold_expression 'I > 2\s(I)'
_cod_data_source_file d0dt03479g1.cif
_cod_data_source_block Th_TMPhenDA
_cod_depositor_comments 'Adding full bibliography for 7706028--7706029.cif.'
_cod_original_sg_symbol_H-M 'C 2/c'
_cod_database_code 7706029
_shelx_shelxl_version_number 2018/3
_shelx_space_group_comment
;
The symmetry employed for this shelxl refinement is uniquely defined
by the following loop, which should always be used as a source of
symmetry information in preference to the above space-group names.
They are only intended as comments.
;
_shelx_estimated_absorpt_t_min 0.704
_shelx_estimated_absorpt_t_max 0.787

loop_
_space_group_symop_operation_xyz
'x, y, z'
'-x, y, -z+1/2'
'x+1/2, y+1/2, z'
'-x+1/2, y+1/2, -z+1/2'
'-x, -y, -z'
'x, -y, z-1/2'
'-x+1/2, -y+1/2, -z'
'x+1/2, -y+1/2, z-1/2'

loop_
_atom_site_label
_atom_site_type_symbol
_atom_site_fract_x
_atom_site_fract_y
_atom_site_fract_z
_atom_site_U_iso_or_equiv
_atom_site_adp_type
_atom_site_occupancy
_atom_site_site_symmetry_order
_atom_site_calc_flag
_atom_site_refinement_flags_posn
_atom_site_refinement_flags_adp
_atom_site_refinement_flags_occupancy
_atom_site_disorder_assembly
_atom_site_disorder_group
C1 C 0.4556(5) 0.7481(10) 0.6366(4) 0.151(5) Uani 1 1 d . . . . .
H1A H 0.473787 0.685575 0.630212 0.226 Uiso 1 1 calc R U . . .
H1B H 0.474668 0.777120 0.659708 0.226 Uiso 1 1 calc R U . . .
H1C H 0.457658 0.794102 0.614696 0.226 Uiso 1 1 calc R U . . .
C2 C 0.3544(5) 0.8176(8) 0.6384(4) 0.148(5) Uani 1 1 d . . . . .
H2A H 0.368140 0.873619 0.654179 0.222 Uiso 1 1 calc R U . . .
H2B H 0.317050 0.798553 0.646183 0.222 Uiso 1 1 calc R U . . .
H2C H 0.352227 0.836669 0.610904 0.222 Uiso 1 1 calc R U . . .
C3 C 0.3714(4) 0.6385(7) 0.6533(2) 0.084(2) Uani 1 1 d . . . . .
C4 C 0.4057(3) 0.5508(7) 0.6673(2) 0.080(2) Uani 1 1 d . . . . .
C5 C 0.4606(4) 0.5525(8) 0.6869(2) 0.092(3) Uani 1 1 d . . . . .
H5 H 0.478411 0.614077 0.692403 0.110 Uiso 1 1 calc R U . . .
C6 C 0.4869(4) 0.4672(10) 0.6973(2) 0.099(3) Uani 1 1 d . . . . .
H6 H 0.523802 0.468848 0.708814 0.118 Uiso 1 1 calc R U . . .
C7 C 0.4595(4) 0.3765(9) 0.6912(2) 0.088(3) Uani 1 1 d . . . . .
C8 C 0.4832(5) 0.2797(11) 0.7016(3) 0.120(4) Uani 1 1 d . . . . .
H8 H 0.521227 0.275847 0.710900 0.144 Uiso 1 1 calc R U . . .
C9 C 0.4530(5) 0.1961(10) 0.6983(3) 0.111(4) Uani 1 1 d . . . . .
H9 H 0.470811 0.135300 0.705271 0.133 Uiso 1 1 calc R U . . .
C10 C 0.3923(5) 0.1936(8) 0.6841(3) 0.095(3) Uani 1 1 d . . . . .
C11 C 0.3585(6) 0.1124(9) 0.6805(3) 0.118(4) Uani 1 1 d . . . . .
H11 H 0.374300 0.049452 0.686596 0.142 Uiso 1 1 calc R U . . .
C12 C 0.3027(5) 0.1167(7) 0.6684(3) 0.107(3) Uani 1 1 d . . . . .
H12 H 0.280297 0.058748 0.666548 0.129 Uiso 1 1 calc R U . . .
C13 C 0.2796(4) 0.2137(6) 0.6586(2) 0.080(2) Uani 1 1 d . . . . .
C14 C 0.2199(4) 0.2388(6) 0.6463(2) 0.076(2) Uani 1 1 d . . . . .
C15 C 0.1189(4) 0.2184(8) 0.6359(3) 0.119(4) Uani 1 1 d . . . . .
H15A H 0.103032 0.260354 0.655688 0.178 Uiso 1 1 calc R U . . .
H15B H 0.094273 0.161535 0.630480 0.178 Uiso 1 1 calc R U . . .
H15C H 0.122533 0.256771 0.612029 0.178 Uiso 1 1 calc R U . . .
C16 C 0.1767(6) 0.0801(10) 0.6674(5) 0.182(7) Uani 1 1 d . . . . .
H16A H 0.203391 0.078869 0.689971 0.273 Uiso 1 1 calc R U . . .
H16B H 0.188540 0.032741 0.647937 0.273 Uiso 1 1 calc R U . . .
H16C H 0.139406 0.062065 0.675525 0.273 Uiso 1 1 calc R U . . .
C17 C 0.4026(3) 0.3783(7) 0.6748(2) 0.072(2) Uani 1 1 d . . . . .
C18 C 0.3690(3) 0.2871(6) 0.6720(2) 0.071(2) Uani 1 1 d . . . . .
C19 C 0.4250(4) 0.3365(8) 0.5028(3) 0.112(3) Uani 1 1 d . . . . .
H19A H 0.400516 0.373286 0.484266 0.168 Uiso 1 1 calc R U . . .
H19B H 0.432380 0.270562 0.492400 0.168 Uiso 1 1 calc R U . . .
H19C H 0.460436 0.372252 0.507227 0.168 Uiso 1 1 calc R U . . .
C20 C 0.4003(4) 0.2256(7) 0.5573(3) 0.104(3) Uani 1 1 d . . . . .
H20A H 0.438671 0.212493 0.567260 0.156 Uiso 1 1 calc R U . . .
H20B H 0.389498 0.177027 0.537159 0.156 Uiso 1 1 calc R U . . .
H20C H 0.374787 0.220607 0.578554 0.156 Uiso 1 1 calc R U . . .
C21 C 0.3676(3) 0.5047(6) 0.54741(19) 0.0633(17) Uani 1 1 d . . . . .
C22 C 0.4066(3) 0.5583(7) 0.5248(2) 0.079(2) Uani 1 1 d . . . . .
H22 H 0.438419 0.525667 0.515539 0.095 Uiso 1 1 calc R U . . .
C23 C 0.3973(4) 0.6576(7) 0.5165(2) 0.090(3) Uani 1 1 d . . . . .
H23 H 0.423364 0.692930 0.501915 0.108 Uiso 1 1 calc R U . . .
C24 C 0.3497(3) 0.7067(7) 0.5294(2) 0.077(2) Uani 1 1 d . . . . .
C25 C 0.3354(4) 0.8083(7) 0.5205(3) 0.092(3) Uani 1 1 d . . . . .
H25 H 0.359588 0.846197 0.505409 0.111 Uiso 1 1 calc R U . . .
C26 C 0.2881(4) 0.8514(7) 0.5333(3) 0.095(3) Uani 1 1 d . . . . .
H26 H 0.279460 0.917903 0.526413 0.114 Uiso 1 1 calc R U . . .
C27 C 0.2503(4) 0.7947(6) 0.5577(2) 0.077(2) Uani 1 1 d . . . . .
C28 C 0.2003(4) 0.8346(7) 0.5732(3) 0.088(2) Uani 1 1 d . . . . .
H28 H 0.190029 0.901239 0.567683 0.105 Uiso 1 1 calc R U . . .
C29 C 0.1672(3) 0.7777(6) 0.5958(2) 0.077(2) Uani 1 1 d . . . . .
H29 H 0.134793 0.805058 0.606459 0.092 Uiso 1 1 calc R U . . .
C30 C 0.1823(3) 0.6769(5) 0.6030(2) 0.0600(17) Uani 1 1 d . . . . .
C31 C 0.0737(4) 0.5264(7) 0.6575(4) 0.115(4) Uani 1 1 d . . . . .
H31A H 0.098294 0.468277 0.659191 0.172 Uiso 1 1 calc R U . . .
H31B H 0.036443 0.506514 0.647211 0.172 Uiso 1 1 calc R U . . .
H31C H 0.070870 0.555031 0.683459 0.172 Uiso 1 1 calc R U . . .
C32 C 0.0563(3) 0.6717(8) 0.6117(3) 0.112(3) Uani 1 1 d . . . . .
H32A H 0.055957 0.733945 0.626274 0.168 Uiso 1 1 calc R U . . .
H32B H 0.018844 0.642100 0.610793 0.168 Uiso 1 1 calc R U . . .
H32C H 0.067178 0.684950 0.585153 0.168 Uiso 1 1 calc R U . . .
C33 C 0.2636(3) 0.6928(5) 0.5680(2) 0.0626(17) Uani 1 1 d . . . . .
C34 C 0.3141(3) 0.6505(5) 0.55355(19) 0.0611(17) Uani 1 1 d . . . . .
C35 C 0.1632(5) 0.4279(9) 0.5479(3) 0.130 Uani 1 1 d . . . . .
H35A H 0.147069 0.361522 0.550027 0.195 Uiso 1 1 calc R U . . .
H35B H 0.159594 0.449949 0.520833 0.195 Uiso 1 1 calc R U . . .
H35C H 0.143328 0.474016 0.564256 0.195 Uiso 1 1 calc R U . . .
C36 C 0.3694(3) 0.3955(5) 0.55890(19) 0.0612(17) Uani 1 1 d . . . . .
C37 C 0.1529(3) 0.5997(6) 0.6268(2) 0.0657(18) Uani 1 1 d . . . . .
C38 C 0.2403(7) 0.5288(10) 0.7240(4) 0.170(5) Uani 1 1 d . U . . .
H38A H 0.199655 0.519290 0.721664 0.255 Uiso 1 1 calc R U . . .
H38B H 0.249228 0.597911 0.718282 0.255 Uiso 1 1 calc R U . . .
H38C H 0.254157 0.512699 0.750532 0.255 Uiso 1 1 calc DR U . . .
Cl1 Cl 0.33259(11) 0.31546(19) 0.78215(7) 0.0925(6) Uani 1 1 d . . . . .
Cl2 Cl 0.52932(8) 0.46256(16) 0.59174(6) 0.0766(5) Uani 1 1 d . . . . .
Cl3 Cl 0.26837(14) 0.3725(2) 0.45330(8) 0.1109(8) Uani 1 1 d D . . . .
N1 N 0.3949(4) 0.7289(6) 0.6444(2) 0.103(2) Uani 1 1 d . . . . .
N2 N 0.3775(2) 0.4649(5) 0.66272(16) 0.0692(16) Uani 1 1 d . . . . .
N3 N 0.3131(3) 0.2950(5) 0.65967(15) 0.0639(15) Uani 1 1 d . . . . .
N4 N 0.1749(4) 0.1828(6) 0.6502(2) 0.102(2) Uani 1 1 d . . . . .
N5 N 0.3970(2) 0.3264(5) 0.54056(18) 0.0727(17) Uani 1 1 d . . . . .
N6 N 0.3242(2) 0.5526(4) 0.56346(15) 0.0570(13) Uani 1 1 d . . . . .
N7 N 0.2310(2) 0.6375(4) 0.59032(16) 0.0575(13) Uani 1 1 d . . . . .
N8 N 0.0975(3) 0.6016(5) 0.6312(2) 0.0838(19) Uani 1 1 d . . . . .
O1 O 0.3188(2) 0.6238(4) 0.64788(14) 0.0725(13) Uani 1 1 d . . . . .
O2 O 0.2121(2) 0.3259(4) 0.63154(17) 0.0787(14) Uani 1 1 d . . . . .
O3 O 0.3411(2) 0.3734(3) 0.58843(13) 0.0640(12) Uani 1 1 d . . . . .
O4 O 0.1841(2) 0.5324(4) 0.64299(16) 0.0784(14) Uani 1 1 d . . . . .
O5 O 0.2653(3) 0.4680(4) 0.69834(15) 0.0890(17) Uani 1 1 d . U . . .
H5A H 0.250116 0.411024 0.702694 0.107 Uiso 1 1 d DR U . . .
O6 O 0.2216(2) 0.4251(4) 0.56064(15) 0.0803(14) Uani 1 1 d . . . . .
H6A H 0.237240 0.462959 0.543980 0.096 Uiso 1 1 d R U . . .
O7 O 0.3647(4) 0.3979(7) 0.7687(3) 0.161(3) Uani 1 1 d . . . . .
O8 O 0.3671(5) 0.2391(8) 0.7947(4) 0.216(5) Uani 1 1 d . . . . .
O9 O 0.2972(4) 0.3479(8) 0.8118(2) 0.169(4) Uani 1 1 d . . . . .
O10 O 0.2969(4) 0.2829(7) 0.7502(2) 0.154(3) Uani 1 1 d . . . . .
O11 O 0.5695(3) 0.4489(6) 0.6241(2) 0.115(2) Uani 1 1 d . . . . .
O12 O 0.5233(5) 0.5630(7) 0.5837(4) 0.207(5) Uani 1 1 d . . . . .
O13 O 0.5448(4) 0.4115(9) 0.5592(2) 0.189(5) Uani 1 1 d . . . . .
O14 O 0.4754(3) 0.4346(9) 0.6017(2) 0.173(4) Uani 1 1 d . . . . .
O15 O 0.2815(4) 0.4298(5) 0.48592(19) 0.140(3) Uani 1 1 d D . . . .
O16 O 0.2331(6) 0.2964(9) 0.4614(4) 0.329(10) Uani 1 1 d D . . . .
O17 O 0.2439(7) 0.4244(8) 0.4231(3) 0.267(8) Uani 1 1 d D . . . .
O18 O 0.3171(5) 0.3285(13) 0.4424(4) 0.318(8) Uani 1 1 d D U . . .
Th1 Th 0.27398(2) 0.46662(2) 0.62491(2) 0.05330(10) Uani 1 1 d . . . . .
Cl4 Cl 0.9967(5) 0.4441(8) 0.5382(4) 0.526(7) Uani 1 1 d D U . . .
O20 O 1.0312(11) 0.3664(17) 0.5682(8) 0.573(7) Uani 1 1 d D U . . .
O19 O 0.9436(10) 0.4888(18) 0.5598(8) 0.574(7) Uani 1 1 d D U . . .
O22 O 1.0402(10) 0.5293(16) 0.5262(9) 0.576(10) Uani 1 1 d D U . . .
O21 O 0.9756(13) 0.3785(18) 0.5001(7) 0.597 Uani 1 1 d D U . . .

loop_
_atom_site_aniso_label
_atom_site_aniso_U_11
_atom_site_aniso_U_22
_atom_site_aniso_U_33
_atom_site_aniso_U_23
_atom_site_aniso_U_13
_atom_site_aniso_U_12
C1 0.100(8) 0.148(11) 0.207(14) -0.023(10) 0.024(9) -0.032(8)
C2 0.172(12) 0.083(7) 0.182(12) -0.043(7) -0.050(10) 0.007(7)
C3 0.085(6) 0.086(6) 0.079(5) -0.031(4) -0.010(5) -0.001(5)
C4 0.062(5) 0.110(7) 0.068(5) -0.034(4) -0.007(4) 0.003(4)
C5 0.065(5) 0.138(8) 0.072(5) -0.026(5) -0.003(4) -0.001(5)
C6 0.061(5) 0.176(11) 0.059(5) -0.013(6) -0.003(4) 0.015(7)
C7 0.062(5) 0.154(9) 0.048(4) 0.007(5) 0.000(4) 0.040(6)
C8 0.077(7) 0.210(14) 0.074(6) 0.018(8) 0.002(5) 0.063(8)
C9 0.096(8) 0.156(10) 0.083(6) 0.017(7) 0.014(6) 0.078(7)
C10 0.110(8) 0.110(7) 0.066(5) 0.000(5) 0.008(5) 0.055(6)
C11 0.152(11) 0.099(8) 0.103(7) -0.003(6) 0.007(7) 0.071(8)
C12 0.138(9) 0.075(6) 0.108(7) 0.006(5) 0.006(7) 0.026(6)
C13 0.106(7) 0.069(5) 0.064(5) 0.001(4) 0.004(4) 0.024(5)
C14 0.084(6) 0.076(5) 0.067(5) -0.006(4) 0.005(4) -0.002(4)
C15 0.094(7) 0.116(8) 0.146(10) -0.004(7) 0.002(7) -0.038(6)
C16 0.192(14) 0.129(10) 0.217(16) 0.073(11) -0.053(12) -0.052(10)
C17 0.057(4) 0.109(6) 0.051(4) -0.007(4) 0.004(3) 0.031(4)
C18 0.070(5) 0.092(6) 0.051(4) 0.004(4) 0.003(3) 0.037(4)
C19 0.092(7) 0.156(9) 0.090(6) -0.053(6) 0.031(5) 0.010(6)
C20 0.095(7) 0.099(7) 0.119(8) -0.028(6) 0.010(6) 0.028(5)
C21 0.052(4) 0.091(5) 0.046(3) -0.009(3) -0.003(3) 0.014(3)
C22 0.067(5) 0.110(7) 0.062(4) 0.001(4) 0.018(4) 0.021(4)
C23 0.079(6) 0.115(7) 0.077(5) 0.029(5) 0.014(4) 0.020(5)
C24 0.064(5) 0.098(6) 0.069(5) 0.010(4) 0.011(4) 0.013(4)
C25 0.092(6) 0.095(6) 0.091(6) 0.024(5) 0.017(5) 0.004(5)
C26 0.103(7) 0.085(6) 0.098(6) 0.019(5) 0.012(5) 0.013(5)
C27 0.081(5) 0.066(5) 0.083(5) 0.007(4) 0.005(4) 0.014(4)
C28 0.086(6) 0.078(5) 0.098(6) 0.000(5) -0.004(5) 0.030(5)
C29 0.069(5) 0.070(5) 0.092(6) 0.002(4) 0.007(4) 0.021(4)
C30 0.050(4) 0.067(4) 0.062(4) -0.004(3) 0.001(3) 0.019(3)
C31 0.072(6) 0.103(7) 0.173(11) 0.016(7) 0.047(7) 0.023(5)
C32 0.053(5) 0.137(9) 0.145(9) 0.000(7) 0.007(5) 0.030(5)
C33 0.052(4) 0.078(5) 0.058(4) -0.002(3) 0.002(3) 0.016(3)
C34 0.058(4) 0.072(4) 0.053(4) 0.002(3) -0.001(3) 0.014(3)
C35 0.135 0.115 0.134 -0.026 -0.039 -0.002
C36 0.052(4) 0.080(5) 0.050(4) -0.015(3) -0.007(3) 0.021(3)
C37 0.049(4) 0.079(5) 0.069(4) -0.021(4) 0.002(3) 0.011(4)
C38 0.224(13) 0.193(12) 0.094(8) -0.015(8) 0.011(9) 0.090(10)
Cl1 0.0988(16) 0.1022(16) 0.0765(13) 0.0092(12) 0.0038(12) -0.0021(13)
Cl2 0.0679(12) 0.0954(14) 0.0669(11) -0.0034(10) 0.0062(9) 0.0090(10)
Cl3 0.143(2) 0.1013(18) 0.0874(16) -0.0176(14) 0.0020(16) -0.0214(16)
N1 0.106(6) 0.090(5) 0.111(6) -0.032(5) -0.016(5) -0.012(5)
N2 0.055(3) 0.098(5) 0.054(3) -0.016(3) -0.005(3) 0.013(3)
N3 0.074(4) 0.070(4) 0.048(3) 0.000(3) 0.006(3) 0.018(3)
N4 0.121(7) 0.091(5) 0.092(5) 0.008(4) -0.011(5) -0.025(5)
N5 0.057(4) 0.092(4) 0.069(4) -0.027(3) 0.002(3) 0.017(3)
N6 0.049(3) 0.076(4) 0.045(3) -0.010(2) -0.002(2) 0.012(3)
N7 0.047(3) 0.067(3) 0.058(3) -0.007(3) 0.001(3) 0.010(3)
N8 0.055(4) 0.092(5) 0.106(5) 0.002(4) 0.019(3) 0.016(3)
O1 0.068(3) 0.083(3) 0.066(3) -0.014(2) -0.005(3) 0.004(3)
O2 0.066(3) 0.070(3) 0.100(4) 0.004(3) 0.001(3) 0.004(3)
O3 0.066(3) 0.070(3) 0.056(3) -0.010(2) 0.006(2) 0.022(2)
O4 0.064(3) 0.095(4) 0.077(3) 0.014(3) 0.012(3) 0.018(3)
O5 0.099(4) 0.111(4) 0.058(3) -0.011(3) 0.015(3) 0.031(3)
O6 0.070(3) 0.100(4) 0.070(3) -0.016(3) -0.013(3) 0.000(3)
O7 0.183(9) 0.131(7) 0.174(8) 0.018(6) 0.056(7) -0.039(6)
O8 0.183(10) 0.164(9) 0.296(15) 0.078(9) -0.036(9) 0.039(8)
O9 0.194(9) 0.216(10) 0.104(6) -0.034(6) 0.056(6) -0.048(8)
O10 0.165(8) 0.202(9) 0.093(5) -0.032(5) -0.006(5) -0.017(7)
O11 0.079(4) 0.160(6) 0.101(5) -0.015(4) -0.023(4) 0.019(4)
O12 0.238(12) 0.106(6) 0.265(13) 0.038(7) -0.090(10) -0.008(7)
O13 0.178(9) 0.294(13) 0.097(6) -0.066(7) 0.011(5) 0.079(9)
O14 0.078(5) 0.361(14) 0.081(5) -0.013(6) 0.009(4) -0.059(7)
O15 0.204(8) 0.110(5) 0.100(5) -0.030(4) -0.040(5) 0.022(5)
O16 0.315(19) 0.202(13) 0.46(3) 0.048(15) -0.076(18) -0.149(14)
O17 0.47(2) 0.167(9) 0.143(8) -0.001(8) -0.131(12) 0.006(12)
O18 0.248(13) 0.444(18) 0.263(13) -0.157(13) 0.029(11) 0.046(13)
Th1 0.04665(15) 0.06421(16) 0.04876(14) -0.00665(11) 0.00006(9) 0.01216(11)
Cl4 0.444(14) 0.248(9) 0.867(17) -0.048(11) -0.137(14) 0.024(10)
O20 0.486(13) 0.318(12) 0.900(15) -0.019(13) -0.118(13) 0.060(11)
O19 0.489(14) 0.314(12) 0.902(14) -0.029(13) -0.120(13) 0.041(12)
O22 0.492(18) 0.315(16) 0.904(19) -0.009(18) -0.115(18) 0.036(15)
O21 0.511 0.353 0.910 -0.037 -0.111 0.057

loop_
_atom_type_symbol
_atom_type_description
_atom_type_scat_dispersion_real
_atom_type_scat_dispersion_imag
_atom_type_scat_source
C C 0.0033 0.0016 'International Tables Vol C Tables 4.2.6.8 and 6.1.1.4'
H H 0.0000 0.0000 'International Tables Vol C Tables 4.2.6.8 and 6.1.1.4'
Cl Cl 0.1484 0.1585 'International Tables Vol C Tables 4.2.6.8 and 6.1.1.4'
N N 0.0061 0.0033 'International Tables Vol C Tables 4.2.6.8 and 6.1.1.4'
O O 0.0106 0.0060 'International Tables Vol C Tables 4.2.6.8 and 6.1.1.4'
Th Th -7.2400 8.8979 'International Tables Vol C Tables 4.2.6.8 and 6.1.1.4'

loop_
_geom_angle_atom_site_label_1
_geom_angle_atom_site_label_2
_geom_angle_atom_site_label_3
_geom_angle
_geom_angle_site_symmetry_1
_geom_angle_site_symmetry_3
_geom_angle_publ_flag
N1 C1 H1A 109.5 . . ?
N1 C1 H1B 109.5 . . ?
H1A C1 H1B 109.5 . . ?
N1 C1 H1C 109.5 . . ?
H1A C1 H1C 109.5 . . ?
H1B C1 H1C 109.5 . . ?
N1 C2 H2A 109.5 . . ?
N1 C2 H2B 109.5 . . ?
H2A C2 H2B 109.5 . . ?
N1 C2 H2C 109.5 . . ?
H2A C2 H2C 109.5 . . ?
H2B C2 H2C 109.5 . . ?
O1 C3 N1 120.8(8) . . ?
O1 C3 C4 116.2(8) . . ?
N1 C3 C4 122.9(8) . . ?
N2 C4 C5 120.4(9) . . ?
N2 C4 C3 112.2(7) . . ?
C5 C4 C3 127.2(8) . . ?
C6 C5 C4 120.6(10) . . ?
C6 C5 H5 119.7 . . ?
C4 C5 H5 119.7 . . ?
C5 C6 C7 119.9(9) . . ?
C5 C6 H6 120.1 . . ?
C7 C6 H6 120.1 . . ?
C6 C7 C17 117.9(9) . . ?
C6 C7 C8 125.0(9) . . ?
C17 C7 C8 117.1(11) . . ?
C9 C8 C7 122.1(10) . . ?
C9 C8 H8 119.0 . . ?
C7 C8 H8 119.0 . . ?
C8 C9 C10 123.4(10) . . ?
C8 C9 H9 118.3 . . ?
C10 C9 H9 118.3 . . ?
C11 C10 C18 117.5(9) . . ?
C11 C10 C9 127.1(10) . . ?
C18 C10 C9 115.4(11) . . ?
C10 C11 C12 123.6(10) . . ?
C10 C11 H11 118.2 . . ?
C12 C11 H11 118.2 . . ?
C11 C12 C13 117.3(10) . . ?
C11 C12 H12 121.4 . . ?
C13 C12 H12 121.4 . . ?
N3 C13 C12 120.4(9) . . ?
N3 C13 C14 112.0(7) . . ?
C12 C13 C14 127.6(9) . . ?
O2 C14 N4 117.1(8) . . ?
O2 C14 C13 115.6(8) . . ?
N4 C14 C13 127.3(8) . . ?
N4 C15 H15A 109.5 . . ?
N4 C15 H15B 109.5 . . ?
H15A C15 H15B 109.5 . . ?
N4 C15 H15C 109.5 . . ?
H15A C15 H15C 109.5 . . ?
H15B C15 H15C 109.5 . . ?
N4 C16 H16A 109.5 . . ?
N4 C16 H16B 109.5 . . ?
H16A C16 H16B 109.5 . . ?
N4 C16 H16C 109.5 . . ?
H16A C16 H16C 109.5 . . ?
H16B C16 H16C 109.5 . . ?
N2 C17 C7 121.4(9) . . ?
N2 C17 C18 117.8(6) . . ?
C7 C17 C18 120.8(8) . . ?
N3 C18 C10 120.8(9) . . ?
N3 C18 C17 118.1(6) . . ?
C10 C18 C17 121.0(8) . . ?
N5 C19 H19A 109.5 . . ?
N5 C19 H19B 109.5 . . ?
H19A C19 H19B 109.5 . . ?
N5 C19 H19C 109.5 . . ?
H19A C19 H19C 109.5 . . ?
H19B C19 H19C 109.5 . . ?
N5 C20 H20A 109.5 . . ?
N5 C20 H20B 109.5 . . ?
H20A C20 H20B 109.5 . . ?
N5 C20 H20C 109.5 . . ?
H20A C20 H20C 109.5 . . ?
H20B C20 H20C 109.5 . . ?
N6 C21 C22 120.6(7) . . ?
N6 C21 C36 111.3(6) . . ?
C22 C21 C36 128.0(7) . . ?
C23 C22 C21 119.8(7) . . ?
C23 C22 H22 120.1 . . ?
C21 C22 H22 120.1 . . ?
C22 C23 C24 120.8(8) . . ?
C22 C23 H23 119.6 . . ?
C24 C23 H23 119.6 . . ?
C23 C24 C34 116.6(8) . . ?
C23 C24 C25 124.5(8) . . ?
C34 C24 C25 118.9(7) . . ?
C26 C25 C24 121.9(8) . . ?
C26 C25 H25 119.1 . . ?
C24 C25 H25 119.1 . . ?
C25 C26 C27 120.3(8) . . ?
C25 C26 H26 119.9 . . ?
C27 C26 H26 119.9 . . ?
C28 C27 C33 116.1(8) . . ?
C28 C27 C26 124.2(8) . . ?
C33 C27 C26 119.7(7) . . ?
C29 C28 C27 121.1(8) . . ?
C29 C28 H28 119.5 . . ?
C27 C28 H28 119.5 . . ?
C28 C29 C30 118.9(7) . . ?
C28 C29 H29 120.5 . . ?
C30 C29 H29 120.5 . . ?
N7 C30 C29 121.7(7) . . ?
N7 C30 C37 109.3(6) . . ?
C29 C30 C37 128.9(6) . . ?
N8 C31 H31A 109.5 . . ?
N8 C31 H31B 109.5 . . ?
H31A C31 H31B 109.5 . . ?
N8 C31 H31C 109.5 . . ?
H31A C31 H31C 109.5 . . ?
H31B C31 H31C 109.5 . . ?
N8 C32 H32A 109.5 . . ?
N8 C32 H32B 109.5 . . ?
H32A C32 H32B 109.5 . . ?
N8 C32 H32C 109.5 . . ?
H32A C32 H32C 109.5 . . ?
H32B C32 H32C 109.5 . . ?
N7 C33 C34 119.8(6) . . ?
N7 C33 C27 122.5(6) . . ?
C34 C33 C27 117.7(7) . . ?
N6 C34 C24 123.0(6) . . ?
N6 C34 C33 115.5(6) . . ?
C24 C34 C33 121.5(7) . . ?
O6 C35 H35A 109.5 . . ?
O6 C35 H35B 109.5 . . ?
H35A C35 H35B 109.5 . . ?
O6 C35 H35C 109.5 . . ?
H35A C35 H35C 109.5 . . ?
H35B C35 H35C 109.5 . . ?
O3 C36 N5 120.8(7) . . ?
O3 C36 C21 114.9(6) . . ?
N5 C36 C21 124.3(7) . . ?
O4 C37 N8 121.1(8) . . ?
O4 C37 C30 116.4(6) . . ?
N8 C37 C30 122.4(7) . . ?
O5 C38 H38A 109.5 . . ?
O5 C38 H38B 109.5 . . ?
H38A C38 H38B 109.5 . . ?
O5 C38 H38C 109.5 . . ?
H38A C38 H38C 109.5 . . ?
H38B C38 H38C 109.5 . . ?
O8 Cl1 O9 111.9(7) . . ?
O8 Cl1 O10 109.6(7) . . ?
O9 Cl1 O10 107.1(6) . . ?
O8 Cl1 O7 111.0(7) . . ?
O9 Cl1 O7 109.8(6) . . ?
O10 Cl1 O7 107.2(6) . . ?
O13 Cl2 O12 110.7(8) . . ?
O13 Cl2 O14 110.7(6) . . ?
O12 Cl2 O14 103.0(7) . . ?
O13 Cl2 O11 111.5(5) . . ?
O12 Cl2 O11 109.6(6) . . ?
O14 Cl2 O11 111.0(5) . . ?
O17 Cl3 O16 107.4(7) . . ?
O17 Cl3 O18 110.5(8) . . ?
O16 Cl3 O18 105.8(8) . . ?
O17 Cl3 O15 113.7(6) . . ?
O16 Cl3 O15 111.6(7) . . ?
O18 Cl3 O15 107.6(6) . . ?
C3 N1 C1 126.5(9) . . ?
C3 N1 C2 116.9(9) . . ?
C1 N1 C2 116.3(9) . . ?
C4 N2 C17 119.4(7) . . ?
C4 N2 Th1 118.9(5) . . ?
C17 N2 Th1 121.6(5) . . ?
C13 N3 C18 120.2(7) . . ?
C13 N3 Th1 118.9(5) . . ?
C18 N3 Th1 119.9(5) . . ?
C14 N4 C15 120.3(8) . . ?
C14 N4 C16 123.8(10) . . ?
C15 N4 C16 115.9(9) . . ?
C36 N5 C20 118.7(7) . . ?
C36 N5 C19 127.4(8) . . ?
C20 N5 C19 113.9(7) . . ?
C21 N6 C34 118.7(6) . . ?
C21 N6 Th1 119.0(5) . . ?
C34 N6 Th1 121.1(4) . . ?
C33 N7 C30 119.6(6) . . ?
C33 N7 Th1 119.5(4) . . ?
C30 N7 Th1 119.2(4) . . ?
C37 N8 C31 117.8(7) . . ?
C37 N8 C32 126.1(8) . . ?
C31 N8 C32 116.1(7) . . ?
C3 O1 Th1 125.7(5) . . ?
C14 O2 Th1 132.3(5) . . ?
C36 O3 Th1 132.5(4) . . ?
C37 O4 Th1 130.2(5) . . ?
C38 O5 Th1 135.1(7) . . ?
C38 O5 H5A 102.6 . . ?
Th1 O5 H5A 102.8 . . ?
C35 O6 Th1 133.0(6) . . ?
C35 O6 H6A 103.1 . . ?
Th1 O6 H6A 103.7 . . ?
O2 Th1 O4 73.19(18) . . ?
O2 Th1 O3 93.78(17) . . ?
O4 Th1 O3 158.88(18) . . ?
O2 Th1 O1 153.19(18) . . ?
O4 Th1 O1 88.77(18) . . ?
O3 Th1 O1 108.65(17) . . ?
O2 Th1 O6 68.65(19) . . ?
O4 Th1 O6 84.44(18) . . ?
O3 Th1 O6 75.23(16) . . ?
O1 Th1 O6 130.36(18) . . ?
O2 Th1 O5 80.2(2) . . ?
O4 Th1 O5 67.94(18) . . ?
O3 Th1 O5 127.26(16) . . ?
O1 Th1 O5 74.58(19) . . ?
O6 Th1 O5 143.4(2) . . ?
O2 Th1 N2 119.29(19) . . ?
O4 Th1 N2 132.02(18) . . ?
O3 Th1 N2 68.76(16) . . ?
O1 Th1 N2 59.48(18) . . ?
O6 Th1 N2 143.38(17) . . ?
O5 Th1 N2 69.28(19) . . ?
O2 Th1 N6 134.20(17) . . ?
O4 Th1 N6 118.07(16) . . ?
O3 Th1 N6 59.62(16) . . ?
O1 Th1 N6 71.72(16) . . ?
O6 Th1 N6 68.72(17) . . ?
O5 Th1 N6 145.48(19) . . ?
N2 Th1 N6 87.11(17) . . ?
O2 Th1 N3 59.61(18) . . ?
O4 Th1 N3 118.67(18) . . ?
O3 Th1 N3 64.69(16) . . ?
O1 Th1 N3 116.70(18) . . ?
O6 Th1 N3 109.50(18) . . ?
O5 Th1 N3 67.50(17) . . ?
N2 Th1 N3 60.5(2) . . ?
N6 Th1 N3 122.67(16) . . ?
O2 Th1 N7 118.56(17) . . ?
O4 Th1 N7 59.60(17) . . ?
O3 Th1 N7 116.55(16) . . ?
O1 Th1 N7 64.57(16) . . ?
O6 Th1 N7 69.79(17) . . ?
O5 Th1 N7 111.92(17) . . ?
N2 Th1 N7 121.23(19) . . ?
N6 Th1 N7 58.91(16) . . ?
N3 Th1 N7 178.07(18) . . ?
O22 Cl4 O19 112.4(9) . . ?
O22 Cl4 O21 110.7(11) . . ?
O19 Cl4 O21 110.8(10) . . ?
O22 Cl4 O20 107.5(10) . . ?
O19 Cl4 O20 108.9(10) . . ?
O21 Cl4 O20 106.2(9) . . ?
O21 O22 Cl4 125(2) 5_766 . ?
O22 O21 Cl4 95.1(19) 5_766 . ?

loop_
_geom_bond_atom_site_label_1
_geom_bond_atom_site_label_2
_geom_bond_distance
_geom_bond_site_symmetry_2
_geom_bond_publ_flag
C1 N1 1.482(13) . ?
C1 H1A 0.9600 . ?
C1 H1B 0.9600 . ?
C1 H1C 0.9600 . ?
C2 N1 1.516(13) . ?
C2 H2A 0.9600 . ?
C2 H2B 0.9600 . ?
C2 H2C 0.9600 . ?
C3 O1 1.251(9) . ?
C3 N1 1.356(11) . ?
C3 C4 1.476(12) . ?
C4 N2 1.321(10) . ?
C4 C5 1.413(11) . ?
C5 C6 1.324(13) . ?
C5 H5 0.9300 . ?
C6 C7 1.372(13) . ?
C6 H6 0.9300 . ?
C7 C17 1.416(10) . ?
C7 C8 1.432(15) . ?
C8 C9 1.314(15) . ?
C8 H8 0.9300 . ?
C9 C10 1.477(14) . ?
C9 H9 0.9300 . ?
C10 C11 1.336(15) . ?
C10 C18 1.404(11) . ?
C11 C12 1.349(15) . ?
C11 H11 0.9300 . ?
C12 C13 1.425(11) . ?
C12 H12 0.9300 . ?
C13 N3 1.329(10) . ?
C13 C14 1.476(11) . ?
C14 O2 1.265(9) . ?
C14 N4 1.302(10) . ?
C15 N4 1.451(12) . ?
C15 H15A 0.9600 . ?
C15 H15B 0.9600 . ?
C15 H15C 0.9600 . ?
C16 N4 1.477(13) . ?
C16 H16A 0.9600 . ?
C16 H16B 0.9600 . ?
C16 H16C 0.9600 . ?
C17 N2 1.341(9) . ?
C17 C18 1.441(11) . ?
C18 N3 1.358(9) . ?
C19 N5 1.470(10) . ?
C19 H19A 0.9600 . ?
C19 H19B 0.9600 . ?
C19 H19C 0.9600 . ?
C20 N5 1.449(11) . ?
C20 H20A 0.9600 . ?
C20 H20B 0.9600 . ?
C20 H20C 0.9600 . ?
C21 N6 1.337(8) . ?
C21 C22 1.412(11) . ?
C21 C36 1.496(10) . ?
C22 C23 1.358(11) . ?
C22 H22 0.9300 . ?
C23 C24 1.382(11) . ?
C23 H23 0.9300 . ?
C24 C34 1.409(10) . ?
C24 C25 1.413(11) . ?
C25 C26 1.336(12) . ?
C25 H25 0.9300 . ?
C26 C27 1.452(12) . ?
C26 H26 0.9300 . ?
C27 C28 1.410(11) . ?
C27 C33 1.423(10) . ?
C28 C29 1.347(12) . ?
C28 H28 0.9300 . ?
C29 C30 1.398(10) . ?
C29 H29 0.9300 . ?
C30 N7 1.344(8) . ?
C30 C37 1.490(10) . ?
C31 N8 1.464(11) . ?
C31 H31A 0.9600 . ?
C31 H31B 0.9600 . ?
C31 H31C 0.9600 . ?
C32 N8 1.470(10) . ?
C32 H32A 0.9600 . ?
C32 H32B 0.9600 . ?
C32 H32C 0.9600 . ?
C33 N7 1.323(9) . ?
C33 C34 1.417(9) . ?
C34 N6 1.356(8) . ?
C35 O6 1.413(11) . ?
C35 H35A 0.9600 . ?
C35 H35B 0.9600 . ?
C35 H35C 0.9600 . ?
C36 O3 1.260(8) . ?
C36 N5 1.295(8) . ?
C37 O4 1.258(8) . ?
C37 N8 1.315(8) . ?
C38 O5 1.340(12) . ?
C38 H38A 0.9600 . ?
C38 H38B 0.9600 . ?
C38 H38C 0.9600 . ?
Cl1 O8 1.348(9) . ?
Cl1 O9 1.402(8) . ?
Cl1 O10 1.400(8) . ?
Cl1 O7 1.414(8) . ?
Cl2 O13 1.354(7) . ?
Cl2 O12 1.362(9) . ?
Cl2 O14 1.376(7) . ?
Cl2 O11 1.415(6) . ?
Cl3 O17 1.333(8) . ?
Cl3 O16 1.340(9) . ?
Cl3 O18 1.349(10) . ?
Cl3 O15 1.360(6) . ?
N2 Th1 2.681(6) . ?
N3 Th1 2.694(6) . ?
N6 Th1 2.692(6) . ?
N7 Th1 2.714(5) . ?
O1 Th1 2.438(5) . ?
O2 Th1 2.377(5) . ?
O3 Th1 2.392(4) . ?
O4 Th1 2.389(5) . ?
O5 Th1 2.500(5) . ?
O5 H5A 0.8499 . ?
O6 Th1 2.498(5) . ?
O6 H6A 0.8500 . ?
Cl4 O22 1.588(18) . ?
Cl4 O19 1.590(18) . ?
Cl4 O21 1.607(18) . ?
Cl4 O20 1.630(18) . ?
O22 O21 1.54(3) 5_766 ?
